data_1552098
loop_
_publ_author_name
'Scott, Neil W. J.'
'Ford, Mark J.'
'Schotes, Christoph'
'Parker, Rachel R.'
'Whitwood, Adrian C.'
'Fairlamb, Ian J. S.'

_publ_section_title
;
 The ubiquitous cross-coupling catalyst system
 &#x2018;Pd(OAc)2&#x2019;/2PPh3 forms a unique dinuclear PdI complex: an
 important entry point into catalytically competent cyclic Pd3 clusters
;
_journal_name_full 'Chemical Science'
_journal_paper_doi 10.1039/C9SC01847F
_journal_year 2019
_chemical_formula_moiety 'C54 H45 P3 Pd, 1.61(C3 H7), 0.39(C4 H8 O)'
_chemical_formula_sum 'C60.39 H59.39 O0.39 P3 Pd'
_chemical_formula_weight 990.70
_space_group_crystal_system triclinic
_space_group_IT_number 2
_space_group_name_Hall '-P 1'
_space_group_name_H-M_alt 'P -1'
_symmetry_space_group_name_Hall '-P 1'
_symmetry_space_group_name_H-M 'P -1'
_atom_sites_solution_hydrogens geom
_atom_sites_solution_primary dual
_audit_creation_date 2019-01-30
_audit_creation_method
;
Olex2 1.2
(compiled 2018.05.29 svn.r3508 for OlexSys, GUI svn.r5506)
;
_audit_update_record
;
2019-01-31 deposited with the CCDC.    2019-07-05 downloaded from the CCDC.
;
_cell_angle_alpha 92.507(2)
_cell_angle_beta 111.038(2)
_cell_angle_gamma 96.346(2)
_cell_formula_units_Z 2
_cell_length_a 13.5043(4)
_cell_length_b 13.6723(4)
_cell_length_c 14.3402(4)
_cell_measurement_reflns_used 9032
_cell_measurement_temperature 110.05(10)
_cell_measurement_theta_max 28.6610
_cell_measurement_theta_min 3.4890
_cell_volume 2446.12(13)
_computing_cell_refinement 'CrysAlisPro 1.171.39.46 (Rigaku OD, 2018)'
_computing_data_collection 'CrysAlisPro 1.171.39.46 (Rigaku OD, 2018)'
_computing_data_reduction 'CrysAlisPro 1.171.39.46 (Rigaku OD, 2018)'
_computing_molecular_graphics 'Olex2 (Dolomanov et al., 2009)'
_computing_publication_material 'Olex2 (Dolomanov et al., 2009)'
_computing_structure_refinement 'ShelXL (Sheldrick, 2015)'
_computing_structure_solution 'ShelXT (Sheldrick, 2015)'
_diffrn_ambient_environment N~2~
_diffrn_ambient_temperature 110.05(10)
_diffrn_detector 'CCD plate'
_diffrn_detector_area_resol_mean 16.1450
_diffrn_detector_type Eos
_diffrn_measured_fraction_theta_full 0.997
_diffrn_measured_fraction_theta_max 0.998
_diffrn_measurement_details
;
List of Runs (angles in degrees, time in seconds):

  # Type    Start    End  Width  t~exp~   \w     \q     \k     \f   Frames
#--------------------------------------------------------------------------
  1  \w      5.00  91.00   1.00   16.00    --   18.24  37.00  60.00   86
  2  \w     -7.00  89.00   1.00   16.00    --   18.24  37.00 150.00   96
  3  \w    -19.00  20.00   1.00   16.00    --   18.24 -99.00 -90.00   39
  4  \w    -17.00  60.00   1.00   16.00    --   18.24 -99.00 -30.00   77
  5  \w    -82.00  11.00   1.00   16.00    --  -18.55 -77.00-180.00   93
  6  \w     -1.00  25.00   1.00   16.00    --  -18.55  57.00  60.00   26
  7  \w    -93.00 -68.00   1.00   16.00    --  -18.55 154.00   6.00   25
;
_diffrn_measurement_device 'four-circle diffractometer'
_diffrn_measurement_device_type 'SuperNova, Dual, Cu at home/near, Eos'
_diffrn_measurement_method '\w scans'
_diffrn_orient_matrix_type 'CrysAlisPro convention (1999,Acta A55,543-557)'
_diffrn_orient_matrix_UB_11 0.0072445000
_diffrn_orient_matrix_UB_12 -0.0505953000
_diffrn_orient_matrix_UB_13 0.0009490000
_diffrn_orient_matrix_UB_21 0.0492362000
_diffrn_orient_matrix_UB_22 0.0122526000
_diffrn_orient_matrix_UB_23 0.0411197000
_diffrn_orient_matrix_UB_31 -0.0273735000
_diffrn_orient_matrix_UB_32 -0.0060736000
_diffrn_orient_matrix_UB_33 0.0337579000
_diffrn_radiation_monochromator mirror
_diffrn_radiation_probe x-ray
_diffrn_radiation_type MoK\a
_diffrn_radiation_wavelength 0.71073
_diffrn_reflns_av_R_equivalents 0.0266
_diffrn_reflns_av_unetI/netI 0.0457
_diffrn_reflns_Laue_measured_fraction_full 0.997
_diffrn_reflns_Laue_measured_fraction_max 0.998
_diffrn_reflns_limit_h_max 16
_diffrn_reflns_limit_h_min -16
_diffrn_reflns_limit_k_max 17
_diffrn_reflns_limit_k_min -17
_diffrn_reflns_limit_l_max 17
_diffrn_reflns_limit_l_min -17
_diffrn_reflns_number 20381
_diffrn_reflns_point_group_measured_fraction_full 0.997
_diffrn_reflns_point_group_measured_fraction_max 0.998
_diffrn_reflns_theta_full 25.242
_diffrn_reflns_theta_max 26.372
_diffrn_reflns_theta_min 3.267
_diffrn_source 'micro-focus sealed X-ray tube'
_diffrn_source_type 'SuperNova (Mo) X-ray Source'
_exptl_absorpt_coefficient_mu 0.518
_exptl_absorpt_correction_T_max 1.000
_exptl_absorpt_correction_T_min 0.723
_exptl_absorpt_correction_type gaussian
_exptl_absorpt_process_details
;
CrysAlisPro 1.171.39.46 (Rigaku Oxford Diffraction, 2018)
Numerical absorption correction based on gaussian integration over
            a multifaceted crystal model
Empirical absorption correction using spherical harmonics,
 implemented in SCALE3 ABSPACK scaling algorithm.
;
_exptl_crystal_colour 'clear yellow'
_exptl_crystal_colour_lustre clear
_exptl_crystal_colour_primary yellow
_exptl_crystal_density_diffrn 1.345
_exptl_crystal_description block
_exptl_crystal_F_000 1031.7
_exptl_crystal_size_max 0.296
_exptl_crystal_size_mid 0.122
_exptl_crystal_size_min 0.078
_refine_diff_density_max 0.470
_refine_diff_density_min -0.313
_refine_diff_density_rms 0.069
_refine_ls_extinction_method none
_refine_ls_goodness_of_fit_ref 1.062
_refine_ls_hydrogen_treatment constr
_refine_ls_matrix_type full
_refine_ls_number_parameters 619
_refine_ls_number_reflns 9977
_refine_ls_number_restraints 14
_refine_ls_restrained_S_all 1.090
_refine_ls_R_factor_all 0.0409
_refine_ls_R_factor_gt 0.0326
_refine_ls_shift/su_max 0.001
_refine_ls_shift/su_mean 0.000
_refine_ls_structure_factor_coef Fsqd
_refine_ls_weighting_details 'w=1/[\s^2^(Fo^2^)+(0.0159P)^2^+1.8801P] where P=(Fo^2^+2Fc^2^)/3'
_refine_ls_weighting_scheme calc
_refine_ls_wR_factor_gt 0.0656
_refine_ls_wR_factor_ref 0.0701
_reflns_Friedel_coverage 0.000
_reflns_number_gt 8672
_reflns_number_total 9977
_reflns_threshold_expression 'I > 2\s(I)'
_cod_data_source_file c9sc01847f2.cif
_cod_data_source_block ijsf1821
_cod_database_code 1552098
_shelx_shelxl_version_number 2018/3
_chemical_oxdiff_formula 'C76 H66 O4 P4 Pd1'
_chemical_oxdiff_usercomment 'Neil Scott NWJS-4-293-crystals1'
_shelx_space_group_comment
;
The symmetry employed for this shelxl refinement is uniquely defined
by the following loop, which should always be used as a source of
symmetry information in preference to the above space-group names.
They are only intended as comments.
;
_reflns_odcompleteness_completeness 99.76
_reflns_odcompleteness_iscentric 1
_reflns_odcompleteness_theta 26.32
_olex2_refinement_description
;
1. Fixed Uiso
 At 1.2 times of:
  All C(H) groups, All C(H,H) groups
 At 1.5 times of:
  All C(H,H,H) groups
2. Restrained distances
 C61-O1 = C64-O1
 1.42 with sigma of 0.02
 C61-C62 = C62-C63 = C63-C64
 1.5 with sigma of 0.02
 C60-C59
 1.513 with sigma of 0.02
 C59-C58
 1.524 with sigma of 0.02
 C60-C58
 2.48 with sigma of 0.04
 C59-C58
 2.49 with sigma of 0.04
 C61-C64
 2.32 with sigma of 0.04
 C61-C63 = C62-C64
 2.36 with sigma of 0.04
 C62-O1 = C63-O1
 2.34 with sigma of 0.04
3. Uiso/Uaniso restraints and constraints
Uanis(C63) = Uanis(C62)
4. Others
 Sof(C63)=Sof(H63A)=Sof(H63B)=Sof(O1)=Sof(C64)=Sof(H64A)=Sof(H64B)=Sof(C61)=
 Sof(H61A)=Sof(H61B)=Sof(C62)=Sof(H62A)=Sof(H62B)=1-FVAR(1)
 Sof(C60)=Sof(H60A)=Sof(H60B)=Sof(C58)=Sof(H58A)=Sof(H58B)=Sof(H58C)=Sof(C59)=
 Sof(H59A)=Sof(H59B)=FVAR(1)
5.a Secondary CH2 refined with riding coordinates:
 C57(H57A,H57B), C56(H56A,H56B), C63(H63A,H63B), C60(H60A,H60B), C64(H64A,
 H64B), C61(H61A,H61B), C59(H59A,H59B), C62(H62A,H62B)
5.b Aromatic/amide H refined with riding coordinates:
 C26(H26), C38(H38), C50(H50), C18(H18), C32(H32), C2(H2), C54(H54), C30(H30),
 C6(H6), C36(H36), C48(H48), C53(H53), C20(H20), C14(H14), C52(H52), C44(H44),
 C5(H5), C12(H12), C9(H9), C3(H3), C51(H51), C35(H35), C29(H29), C27(H27),
 C34(H34), C24(H24), C17(H17), C8(H8), C42(H42), C21(H21), C45(H45), C10(H10),
 C40(H40), C4(H4), C22(H22), C39(H39), C41(H41), C33(H33), C11(H11), C28(H28),
 C47(H47), C15(H15), C23(H23), C46(H46), C16(H16)
5.c Idealised Me refined as rotating group:
 C55(H55A,H55B,H55C), C58(H58A,H58B,H58C)
;
_olex2_date_sample_data_collection 2018-10-19
_olex2_date_sample_submission 2018-10-19
_olex2_exptl_crystal_mounting_method 'oil on micrount 200 micrometres'
_olex2_submission_original_sample_id 'Neil Scott NWJS-4-293-crystals1'
_olex2_submission_special_instructions 'No special instructions were received'
_oxdiff_exptl_absorpt_empirical_details
;
Empirical correction (ABSPACK) includes:
- Absorption correction using spherical harmonics
- Frame scaling
;
_oxdiff_exptl_absorpt_empirical_full_max 1.153
_oxdiff_exptl_absorpt_empirical_full_min 0.904

loop_
_space_group_symop_operation_xyz
'x, y, z'
'-x, -y, -z'

loop_
_atom_site_label
_atom_site_type_symbol
_atom_site_fract_x
_atom_site_fract_y
_atom_site_fract_z
_atom_site_U_iso_or_equiv
_atom_site_adp_type
_atom_site_occupancy
_atom_site_site_symmetry_order
_atom_site_calc_flag
_atom_site_refinement_flags_posn
_atom_site_refinement_flags_occupancy
_atom_site_disorder_assembly
_atom_site_disorder_group
Pd1 Pd 0.32139(2) 0.37183(2) 0.75551(2) 0.01302(5) Uani 1 1 d . . . .
P3 P 0.30886(4) 0.53910(4) 0.75540(4) 0.01329(12) Uani 1 1 d . . . .
P2 P 0.47747(5) 0.32832(4) 0.74322(4) 0.01345(12) Uani 1 1 d . . . .
P1 P 0.18184(5) 0.24640(4) 0.72682(4) 0.01395(12) Uani 1 1 d . . . .
C25 C 0.46402(18) 0.29665(16) 0.61288(16) 0.0152(5) Uani 1 1 d . . . .
C37 C 0.26400(17) 0.57649(16) 0.62695(16) 0.0155(5) Uani 1 1 d . . . .
C49 C 0.21666(17) 0.59474(16) 0.80424(16) 0.0141(4) Uani 1 1 d . . . .
C26 C 0.36149(18) 0.26835(16) 0.54249(17) 0.0174(5) Uani 1 1 d . . . .
H26 H 0.303070 0.265874 0.562589 0.021 Uiso 1 1 calc R . . .
C31 C 0.59901(17) 0.41892(16) 0.78728(16) 0.0142(4) Uani 1 1 d . . . .
C19 C 0.52957(18) 0.22091(16) 0.80788(16) 0.0157(5) Uani 1 1 d . . . .
C13 C 0.10811(17) 0.23089(17) 0.59006(16) 0.0154(5) Uani 1 1 d . . . .
C1 C 0.07185(18) 0.25568(16) 0.77298(16) 0.0162(5) Uani 1 1 d . . . .
C38 C 0.28120(19) 0.51784(17) 0.55353(17) 0.0202(5) Uani 1 1 d . . . .
H38 H 0.318869 0.464347 0.571556 0.024 Uiso 1 1 calc R . . .
C50 C 0.11002(18) 0.55051(17) 0.76935(17) 0.0187(5) Uani 1 1 d . . . .
H50 H 0.087773 0.496217 0.721837 0.022 Uiso 1 1 calc R . . .
C18 C 0.09863(18) 0.31695(17) 0.54044(17) 0.0189(5) Uani 1 1 d . . . .
H18 H 0.126509 0.377909 0.577281 0.023 Uiso 1 1 calc R . . .
C32 C 0.68249(18) 0.41305(17) 0.87724(17) 0.0191(5) Uani 1 1 d . . . .
H32 H 0.679698 0.359033 0.913876 0.023 Uiso 1 1 calc R . . .
C2 C 0.08533(19) 0.32727(17) 0.84960(17) 0.0204(5) Uani 1 1 d . . . .
H2 H 0.149793 0.369106 0.877479 0.024 Uiso 1 1 calc R . . .
C54 C 0.24809(18) 0.67479(16) 0.87652(16) 0.0169(5) Uani 1 1 d . . . .
H54 H 0.319009 0.704426 0.901467 0.020 Uiso 1 1 calc R . . .
C30 C 0.55034(18) 0.30112(17) 0.58056(17) 0.0184(5) Uani 1 1 d . . . .
H30 H 0.619505 0.320676 0.626440 0.022 Uiso 1 1 calc R . . .
C6 C -0.02579(18) 0.19416(18) 0.73222(17) 0.0202(5) Uani 1 1 d . . . .
H6 H -0.036385 0.146135 0.680358 0.024 Uiso 1 1 calc R . . .
C36 C 0.60529(19) 0.50165(17) 0.73437(17) 0.0186(5) Uani 1 1 d . . . .
H36 H 0.549560 0.508057 0.674708 0.022 Uiso 1 1 calc R . . .
C48 C 0.50655(18) 0.58833(18) 0.90499(17) 0.0195(5) Uani 1 1 d . . . .
H48 H 0.492195 0.524942 0.922144 0.023 Uiso 1 1 calc R . . .
C7 C 0.21099(18) 0.11992(16) 0.75398(16) 0.0164(5) Uani 1 1 d . . . .
C43 C 0.43348(17) 0.62213(16) 0.82102(16) 0.0151(5) Uani 1 1 d . . . .
C53 C 0.17461(19) 0.71103(17) 0.91193(17) 0.0188(5) Uani 1 1 d . . . .
H53 H 0.196441 0.764991 0.959805 0.023 Uiso 1 1 calc R . . .
C20 C 0.50457(19) 0.19951(17) 0.89129(17) 0.0210(5) Uani 1 1 d . . . .
H20 H 0.461245 0.237779 0.910666 0.025 Uiso 1 1 calc R . . .
C14 C 0.0652(2) 0.14112(18) 0.53325(18) 0.0247(5) Uani 1 1 d . . . .
H14 H 0.071024 0.082775 0.564638 0.030 Uiso 1 1 calc R . . .
C52 C 0.06916(19) 0.66694(18) 0.87604(17) 0.0212(5) Uani 1 1 d . . . .
H52 H 0.020080 0.691169 0.899730 0.025 Uiso 1 1 calc R . . .
C44 C 0.45771(19) 0.71634(17) 0.79524(17) 0.0196(5) Uani 1 1 d . . . .
H44 H 0.410018 0.739917 0.739001 0.023 Uiso 1 1 calc R . . .
C5 C -0.10684(19) 0.20365(18) 0.76786(18) 0.0241(5) Uani 1 1 d . . . .
H5 H -0.171283 0.161743 0.740317 0.029 Uiso 1 1 calc R . . .
C12 C 0.17188(19) 0.06241(18) 0.81417(17) 0.0218(5) Uani 1 1 d . . . .
H12 H 0.125376 0.086613 0.841268 0.026 Uiso 1 1 calc R . . .
C9 C 0.3108(2) -0.01143(18) 0.73592(19) 0.0263(6) Uani 1 1 d . . . .
H9 H 0.357685 -0.035917 0.709423 0.032 Uiso 1 1 calc R . . .
C3 C 0.0035(2) 0.33720(19) 0.88521(18) 0.0245(5) Uani 1 1 d . . . .
H3 H 0.013481 0.385606 0.936560 0.029 Uiso 1 1 calc R . . .
C51 C 0.03696(18) 0.58687(18) 0.80495(17) 0.0211(5) Uani 1 1 d . . . .
H51 H -0.033918 0.557159 0.780808 0.025 Uiso 1 1 calc R . . .
C35 C 0.69342(19) 0.57390(17) 0.76985(18) 0.0210(5) Uani 1 1 d . . . .
H35 H 0.697223 0.627706 0.733206 0.025 Uiso 1 1 calc R . . .
C29 C 0.5340(2) 0.27675(18) 0.48094(17) 0.0221(5) Uani 1 1 d . . . .
H29 H 0.591972 0.279953 0.460204 0.027 Uiso 1 1 calc R . . .
C27 C 0.34495(19) 0.24374(18) 0.44268(17) 0.0222(5) Uani 1 1 d . . . .
H27 H 0.275875 0.224668 0.396420 0.027 Uiso 1 1 calc R . . .
C34 C 0.77600(19) 0.56655(18) 0.85963(18) 0.0226(5) Uani 1 1 d . . . .
H34 H 0.835085 0.615334 0.883465 0.027 Uiso 1 1 calc R . . .
C24 C 0.5934(2) 0.16211(18) 0.77984(18) 0.0244(6) Uani 1 1 d . . . .
H24 H 0.611000 0.175470 0.724225 0.029 Uiso 1 1 calc R . . .
C17 C 0.04851(19) 0.31303(18) 0.43750(17) 0.0229(5) Uani 1 1 d . . . .
H17 H 0.043873 0.371083 0.405631 0.027 Uiso 1 1 calc R . . .
C8 C 0.28187(19) 0.08142(17) 0.71607(18) 0.0216(5) Uani 1 1 d . . . .
H8 H 0.310109 0.119014 0.676699 0.026 Uiso 1 1 calc R . . .
C42 C 0.20965(18) 0.65793(18) 0.59776(18) 0.0211(5) Uani 1 1 d . . . .
H42 H 0.198597 0.698772 0.645681 0.025 Uiso 1 1 calc R . . .
C21 C 0.5436(2) 0.12144(18) 0.94620(18) 0.0243(5) Uani 1 1 d . . . .
H21 H 0.527130 0.108323 1.002435 0.029 Uiso 1 1 calc R . . .
C45 C 0.5526(2) 0.77540(18) 0.85292(19) 0.0263(6) Uani 1 1 d . . . .
H45 H 0.568682 0.837885 0.834661 0.032 Uiso 1 1 calc R . . .
C10 C 0.2705(2) -0.06813(19) 0.79500(19) 0.0286(6) Uani 1 1 d . . . .
H10 H 0.289703 -0.130800 0.808190 0.034 Uiso 1 1 calc R . . .
C40 C 0.18766(19) 0.6184(2) 0.42624(18) 0.0273(6) Uani 1 1 d . . . .
H40 H 0.161201 0.631613 0.359301 0.033 Uiso 1 1 calc R . . .
C4 C -0.0926(2) 0.27538(19) 0.84454(18) 0.0243(5) Uani 1 1 d . . . .
H4 H -0.147316 0.281870 0.868458 0.029 Uiso 1 1 calc R . . .
C22 C 0.6065(2) 0.06379(18) 0.91731(18) 0.0256(6) Uani 1 1 d . . . .
H22 H 0.632411 0.011448 0.953792 0.031 Uiso 1 1 calc R . . .
C39 C 0.2427(2) 0.53852(19) 0.45401(18) 0.0248(6) Uani 1 1 d . . . .
H39 H 0.254017 0.498425 0.405696 0.030 Uiso 1 1 calc R . . .
C41 C 0.17207(19) 0.6785(2) 0.49820(18) 0.0260(6) Uani 1 1 d . . . .
H41 H 0.136202 0.733012 0.479823 0.031 Uiso 1 1 calc R . . .
C33 C 0.77011(19) 0.48648(18) 0.91345(18) 0.0238(5) Uani 1 1 d . . . .
H33 H 0.824969 0.481615 0.974204 0.029 Uiso 1 1 calc R . . .
C11 C 0.2016(2) -0.03064(19) 0.83413(19) 0.0282(6) Uani 1 1 d . . . .
H11 H 0.174669 -0.068201 0.874400 0.034 Uiso 1 1 calc R . . .
C28 C 0.4312(2) 0.24758(18) 0.41209(17) 0.0238(5) Uani 1 1 d . . . .
H28 H 0.420255 0.230601 0.345284 0.029 Uiso 1 1 calc R . . .
C47 C 0.60052(19) 0.6478(2) 0.96351(18) 0.0263(6) Uani 1 1 d . . . .
H47 H 0.648090 0.624693 1.020151 0.032 Uiso 1 1 calc R . . .
C15 C 0.0136(2) 0.1375(2) 0.42998(19) 0.0312(6) Uani 1 1 d . . . .
H15 H -0.015582 0.076862 0.392887 0.037 Uiso 1 1 calc R . . .
C23 C 0.6313(2) 0.08370(19) 0.83385(19) 0.0304(6) Uani 1 1 d . . . .
H23 H 0.673414 0.044376 0.813960 0.036 Uiso 1 1 calc R . . .
C46 C 0.6233(2) 0.7413(2) 0.93756(19) 0.0298(6) Uani 1 1 d . . . .
H46 H 0.686159 0.781447 0.976894 0.036 Uiso 1 1 calc R . . .
C16 C 0.0053(2) 0.22337(19) 0.38174(18) 0.0263(6) Uani 1 1 d . . . .
H16 H -0.029087 0.220686 0.312499 0.032 Uiso 1 1 calc R . . .
C57 C 0.4521(2) 1.0017(2) 0.5152(2) 0.0327(6) Uani 1 1 d . . . .
H57A H 0.456329 0.956700 0.566484 0.039 Uiso 1 1 calc R . . .
H57B H 0.455164 1.067846 0.544460 0.039 Uiso 1 1 calc R . . .
C56 C 0.3460(2) 0.9749(2) 0.4297(2) 0.0397(7) Uani 1 1 d . . . .
H56A H 0.341401 0.907586 0.402613 0.048 Uiso 1 1 calc R . . .
H56B H 0.343281 1.017766 0.376871 0.048 Uiso 1 1 calc R . . .
C55 C 0.2493(2) 0.9835(2) 0.4594(2) 0.0464(8) Uani 1 1 d . . . .
H55A H 0.245162 0.934265 0.504034 0.070 Uiso 1 1 calc GR . . .
H55B H 0.185192 0.973618 0.400358 0.070 Uiso 1 1 calc GR . . .
H55C H 0.256665 1.047985 0.492366 0.070 Uiso 1 1 calc GR . . .
C63 C 0.1665(8) 0.0646(8) 0.0780(7) 0.047(2) Uani 0.391(4) 1 d D P A 2
H63A H 0.229293 0.082194 0.061200 0.056 Uiso 0.391(4) 1 calc R P A 2
H63B H 0.143949 -0.006024 0.063735 0.056 Uiso 0.391(4) 1 calc R P A 2
O1 O 0.0147(4) 0.1281(4) 0.0842(3) 0.0350(15) Uani 0.391(4) 1 d D P A 2
C60 C 0.0260(4) 0.0238(4) 0.0532(3) 0.0360(12) Uani 0.609(4) 1 d D P A 1
H60A H -0.026322 0.056699 0.069930 0.043 Uiso 0.609(4) 1 calc R P A 1
H60B H 0.045896 -0.027628 0.098206 0.043 Uiso 0.609(4) 1 calc R P A 1
C64 C 0.0767(6) 0.1231(6) 0.0241(6) 0.036(2) Uani 0.391(4) 1 d D P A 2
H64A H 0.105587 0.188951 0.015912 0.043 Uiso 0.391(4) 1 calc R P A 2
H64B H 0.033510 0.090325 -0.041708 0.043 Uiso 0.391(4) 1 calc R P A 2
C61 C 0.0841(6) 0.1291(6) 0.1864(5) 0.041(2) Uani 0.391(4) 1 d D P A 2
H61A H 0.052190 0.083396 0.220892 0.049 Uiso 0.391(4) 1 calc R P A 2
H61B H 0.096461 0.194739 0.220265 0.049 Uiso 0.391(4) 1 calc R P A 2
C58 C 0.1702(5) 0.1465(4) 0.1812(4) 0.0373(14) Uani 0.609(4) 1 d D P A 1
H58A H 0.237040 0.186659 0.192391 0.056 Uiso 0.609(4) 1 calc GR P A 1
H58B H 0.181606 0.096104 0.227102 0.056 Uiso 0.609(4) 1 calc GR P A 1
H58C H 0.120763 0.186988 0.191791 0.056 Uiso 0.609(4) 1 calc GR P A 1
C59 C 0.1231(5) 0.0972(5) 0.0712(4) 0.0438(16) Uani 0.609(4) 1 d D P A 1
H59A H 0.104470 0.148020 0.025160 0.053 Uiso 0.609(4) 1 calc R P A 1
H59B H 0.177278 0.064303 0.057754 0.053 Uiso 0.609(4) 1 calc R P A 1
C62 C 0.1862(8) 0.0992(8) 0.1868(7) 0.047(2) Uani 0.391(4) 1 d D P A 2
H62A H 0.206246 0.046032 0.229600 0.056 Uiso 0.391(4) 1 calc R P A 2
H62B H 0.243100 0.154547 0.211102 0.056 Uiso 0.391(4) 1 calc R P A 2

loop_
_atom_site_aniso_label
_atom_site_aniso_U_11
_atom_site_aniso_U_22
_atom_site_aniso_U_33
_atom_site_aniso_U_23
_atom_site_aniso_U_13
_atom_site_aniso_U_12
Pd1 0.01275(9) 0.01369(9) 0.01193(9) 0.00095(6) 0.00438(7) -0.00057(6)
P3 0.0132(3) 0.0144(3) 0.0116(3) 0.0016(2) 0.0042(2) 0.0003(2)
P2 0.0138(3) 0.0154(3) 0.0106(3) 0.0005(2) 0.0045(2) -0.0003(2)
P1 0.0132(3) 0.0147(3) 0.0129(3) 0.0019(2) 0.0040(2) -0.0004(2)
C25 0.0189(12) 0.0141(11) 0.0122(11) 0.0013(9) 0.0055(9) 0.0015(9)
C37 0.0116(11) 0.0194(12) 0.0132(11) 0.0017(9) 0.0032(9) -0.0025(9)
C49 0.0160(11) 0.0155(11) 0.0113(11) 0.0053(9) 0.0053(9) 0.0016(9)
C26 0.0159(11) 0.0188(12) 0.0178(12) 0.0020(9) 0.0068(10) 0.0013(9)
C31 0.0144(11) 0.0150(11) 0.0140(11) -0.0023(9) 0.0065(9) 0.0018(9)
C19 0.0170(11) 0.0140(11) 0.0136(11) -0.0009(9) 0.0041(9) -0.0028(9)
C13 0.0121(11) 0.0203(12) 0.0143(11) 0.0030(9) 0.0054(9) 0.0012(9)
C1 0.0164(11) 0.0169(12) 0.0149(11) 0.0060(9) 0.0048(10) 0.0024(9)
C38 0.0209(12) 0.0205(12) 0.0200(12) 0.0018(10) 0.0099(10) -0.0025(10)
C50 0.0207(12) 0.0206(12) 0.0147(12) 0.0031(9) 0.0064(10) 0.0017(10)
C18 0.0136(11) 0.0206(12) 0.0194(12) 0.0026(10) 0.0027(10) 0.0004(10)
C32 0.0181(12) 0.0180(12) 0.0189(12) 0.0016(10) 0.0046(10) 0.0008(10)
C2 0.0179(12) 0.0224(13) 0.0184(12) 0.0017(10) 0.0054(10) -0.0029(10)
C54 0.0181(12) 0.0195(12) 0.0124(11) 0.0048(9) 0.0050(9) 0.0014(9)
C30 0.0149(11) 0.0218(12) 0.0174(12) 0.0004(10) 0.0057(10) -0.0009(10)
C6 0.0179(12) 0.0241(13) 0.0168(12) 0.0007(10) 0.0050(10) 0.0005(10)
C36 0.0190(12) 0.0219(12) 0.0135(11) 0.0009(9) 0.0044(10) 0.0023(10)
C48 0.0189(12) 0.0237(13) 0.0159(12) -0.0022(10) 0.0071(10) 0.0025(10)
C7 0.0150(11) 0.0174(12) 0.0111(11) 0.0001(9) -0.0006(9) -0.0016(9)
C43 0.0131(11) 0.0181(12) 0.0139(11) -0.0034(9) 0.0060(9) -0.0006(9)
C53 0.0255(13) 0.0185(12) 0.0133(11) 0.0034(9) 0.0074(10) 0.0056(10)
C20 0.0235(13) 0.0225(13) 0.0184(12) 0.0016(10) 0.0095(11) 0.0030(10)
C14 0.0314(14) 0.0204(13) 0.0184(12) 0.0036(10) 0.0056(11) -0.0005(11)
C52 0.0225(13) 0.0259(13) 0.0216(13) 0.0083(10) 0.0130(11) 0.0099(11)
C44 0.0205(12) 0.0200(12) 0.0196(12) 0.0003(10) 0.0102(10) -0.0003(10)
C5 0.0154(12) 0.0291(14) 0.0252(13) 0.0036(11) 0.0063(11) -0.0046(10)
C12 0.0224(13) 0.0238(13) 0.0173(12) 0.0039(10) 0.0053(10) 0.0017(10)
C9 0.0251(13) 0.0232(13) 0.0287(14) 0.0000(11) 0.0076(12) 0.0043(11)
C3 0.0276(14) 0.0283(14) 0.0195(13) -0.0015(10) 0.0119(11) 0.0013(11)
C51 0.0132(11) 0.0301(14) 0.0185(12) 0.0056(10) 0.0044(10) -0.0002(10)
C35 0.0262(13) 0.0170(12) 0.0212(13) 0.0008(10) 0.0120(11) -0.0026(10)
C29 0.0241(13) 0.0265(13) 0.0190(12) 0.0014(10) 0.0128(11) 0.0000(11)
C27 0.0175(12) 0.0287(14) 0.0155(12) -0.0012(10) 0.0016(10) -0.0008(10)
C34 0.0167(12) 0.0214(13) 0.0291(14) -0.0045(11) 0.0103(11) -0.0043(10)
C24 0.0370(15) 0.0240(13) 0.0187(13) 0.0059(10) 0.0156(12) 0.0101(12)
C17 0.0198(12) 0.0264(13) 0.0195(13) 0.0095(10) 0.0034(10) 0.0019(10)
C8 0.0218(13) 0.0197(12) 0.0218(13) 0.0028(10) 0.0065(11) 0.0005(10)
C42 0.0174(12) 0.0279(13) 0.0198(12) 0.0050(10) 0.0082(10) 0.0051(10)
C21 0.0318(14) 0.0243(13) 0.0162(12) 0.0041(10) 0.0094(11) -0.0024(11)
C45 0.0305(14) 0.0210(13) 0.0315(15) -0.0070(11) 0.0209(12) -0.0093(11)
C10 0.0307(14) 0.0187(13) 0.0294(14) 0.0069(11) 0.0013(12) 0.0058(11)
C40 0.0201(13) 0.0422(16) 0.0149(12) 0.0087(11) 0.0023(10) -0.0037(12)
C4 0.0206(13) 0.0354(15) 0.0209(13) 0.0070(11) 0.0114(11) 0.0056(11)
C22 0.0340(15) 0.0170(12) 0.0207(13) 0.0055(10) 0.0033(11) 0.0039(11)
C39 0.0258(13) 0.0315(14) 0.0159(12) -0.0015(11) 0.0096(11) -0.0061(11)
C41 0.0197(13) 0.0363(15) 0.0226(13) 0.0133(11) 0.0068(11) 0.0057(11)
C33 0.0176(12) 0.0261(13) 0.0214(13) -0.0003(10) -0.0002(10) 0.0024(10)
C11 0.0321(15) 0.0245(14) 0.0250(14) 0.0118(11) 0.0065(12) 0.0015(12)
C28 0.0289(14) 0.0287(14) 0.0129(12) -0.0005(10) 0.0078(11) 0.0013(11)
C47 0.0174(12) 0.0413(16) 0.0173(13) -0.0055(11) 0.0044(11) 0.0020(11)
C15 0.0423(16) 0.0251(14) 0.0195(13) -0.0037(11) 0.0061(12) -0.0033(12)
C23 0.0428(17) 0.0258(14) 0.0287(15) 0.0050(11) 0.0167(13) 0.0165(13)
C46 0.0184(13) 0.0417(16) 0.0267(14) -0.0167(12) 0.0115(12) -0.0096(12)
C16 0.0256(13) 0.0367(15) 0.0128(12) 0.0032(11) 0.0036(11) 0.0007(12)
C57 0.0319(15) 0.0307(15) 0.0336(16) -0.0023(12) 0.0104(13) 0.0044(12)
C56 0.0326(16) 0.0436(18) 0.0356(17) -0.0150(14) 0.0069(14) 0.0013(14)
C55 0.0309(16) 0.054(2) 0.050(2) -0.0221(16) 0.0155(15) -0.0041(15)
C63 0.038(4) 0.062(5) 0.037(4) -0.008(4) 0.010(3) 0.015(4)
O1 0.040(3) 0.040(3) 0.023(3) -0.002(2) 0.009(2) 0.007(2)
C60 0.035(3) 0.040(3) 0.027(3) 0.001(2) 0.008(2) -0.005(2)
C64 0.038(5) 0.043(5) 0.030(4) 0.015(4) 0.016(4) 0.004(4)
C61 0.049(5) 0.054(5) 0.024(4) 0.006(4) 0.017(4) 0.011(4)
C58 0.038(3) 0.034(3) 0.027(3) -0.001(3) -0.001(2) -0.006(3)
C59 0.039(4) 0.054(4) 0.027(3) 0.012(3) 0.005(3) -0.018(3)
C62 0.038(4) 0.062(5) 0.037(4) -0.008(4) 0.010(3) 0.015(4)

loop_
_atom_type_symbol
_atom_type_description
_atom_type_scat_dispersion_real
_atom_type_scat_dispersion_imag
_atom_type_scat_source
C C 0.0033 0.0016 'International Tables Vol C Tables 4.2.6.8 and 6.1.1.4'
H H 0.0000 0.0000 'International Tables Vol C Tables 4.2.6.8 and 6.1.1.4'
O O 0.0106 0.0060 'International Tables Vol C Tables 4.2.6.8 and 6.1.1.4'
P P 0.1023 0.0942 'International Tables Vol C Tables 4.2.6.8 and 6.1.1.4'
Pd Pd -0.9988 1.0072 'International Tables Vol C Tables 4.2.6.8 and 6.1.1.4'

loop_
_exptl_crystal_face_index_h
_exptl_crystal_face_index_k
_exptl_crystal_face_index_l
_exptl_crystal_face_perp_dist
0 0 1 0.1284
5 0 -4 0.0541
-1 0 1 0.0584
-1 0 0 0.0845
-4 0 5 0.0761
0 1 0 0.0451
0 -1 0 0.0332
4 1 -5 0.0709
2 -4 5 0.1183
5 3 -2 0.0733
0 4 5 0.1078
5 2 -5 0.0499
19 2 -7 0.0735

loop_
_geom_angle_atom_site_label_1
_geom_angle_atom_site_label_2
_geom_angle_atom_site_label_3
_geom_angle
_geom_angle_site_symmetry_1
_geom_angle_site_symmetry_3
P3 Pd1 P2 114.88(2) . .
P1 Pd1 P3 126.09(2) . .
P1 Pd1 P2 117.11(2) . .
C37 P3 Pd1 110.83(7) . .
C37 P3 C49 101.07(10) . .
C49 P3 Pd1 121.81(7) . .
C43 P3 Pd1 116.21(7) . .
C43 P3 C37 103.83(10) . .
C43 P3 C49 100.68(10) . .
C25 P2 Pd1 112.71(7) . .
C25 P2 C19 103.50(10) . .
C31 P2 Pd1 119.36(7) . .
C31 P2 C25 101.22(10) . .
C31 P2 C19 100.64(10) . .
C19 P2 Pd1 117.02(7) . .
C13 P1 Pd1 106.23(7) . .
C13 P1 C1 101.18(10) . .
C1 P1 Pd1 123.25(8) . .
C7 P1 Pd1 119.55(7) . .
C7 P1 C13 101.87(10) . .
C7 P1 C1 101.43(10) . .
C26 C25 P2 117.67(17) . .
C26 C25 C30 118.4(2) . .
C30 C25 P2 123.91(17) . .
C38 C37 P3 118.06(17) . .
C38 C37 C42 118.2(2) . .
C42 C37 P3 123.69(17) . .
C50 C49 P3 117.56(17) . .
C54 C49 P3 123.94(17) . .
C54 C49 C50 118.4(2) . .
C25 C26 H26 119.5 . .
C27 C26 C25 121.0(2) . .
C27 C26 H26 119.5 . .
C32 C31 P2 121.83(17) . .
C32 C31 C36 118.0(2) . .
C36 C31 P2 119.92(17) . .
C20 C19 P2 117.17(17) . .
C24 C19 P2 124.26(17) . .
C24 C19 C20 118.6(2) . .
C18 C13 P1 116.55(17) . .
C14 C13 P1 125.23(17) . .
C14 C13 C18 118.2(2) . .
C2 C1 P1 119.21(17) . .
C2 C1 C6 118.5(2) . .
C6 C1 P1 122.30(17) . .
C37 C38 H38 119.7 . .
C39 C38 C37 120.7(2) . .
C39 C38 H38 119.7 . .
C49 C50 H50 119.7 . .
C51 C50 C49 120.6(2) . .
C51 C50 H50 119.7 . .
C13 C18 H18 119.5 . .
C17 C18 C13 121.1(2) . .
C17 C18 H18 119.5 . .
C31 C32 H32 119.4 . .
C31 C32 C33 121.1(2) . .
C33 C32 H32 119.4 . .
C1 C2 H2 119.7 . .
C1 C2 C3 120.7(2) . .
C3 C2 H2 119.7 . .
C49 C54 H54 119.6 . .
C49 C54 C53 120.7(2) . .
C53 C54 H54 119.6 . .
C25 C30 H30 119.7 . .
C29 C30 C25 120.7(2) . .
C29 C30 H30 119.7 . .
C1 C6 H6 119.6 . .
C5 C6 C1 120.8(2) . .
C5 C6 H6 119.6 . .
C31 C36 H36 119.6 . .
C35 C36 C31 120.7(2) . .
C35 C36 H36 119.6 . .
C43 C48 H48 119.5 . .
C47 C48 H48 119.5 . .
C47 C48 C43 120.9(2) . .
C12 C7 P1 124.48(17) . .
C12 C7 C8 117.8(2) . .
C8 C7 P1 117.59(17) . .
C48 C43 P3 116.33(17) . .
C48 C43 C44 118.6(2) . .
C44 C43 P3 125.01(17) . .
C54 C53 H53 119.9 . .
C52 C53 C54 120.1(2) . .
C52 C53 H53 119.9 . .
C19 C20 H20 119.6 . .
C19 C20 C21 120.7(2) . .
C21 C20 H20 119.6 . .
C13 C14 H14 119.7 . .
C13 C14 C15 120.6(2) . .
C15 C14 H14 119.7 . .
C53 C52 H52 120.1 . .
C51 C52 C53 119.8(2) . .
C51 C52 H52 120.1 . .
C43 C44 H44 119.8 . .
C45 C44 C43 120.5(2) . .
C45 C44 H44 119.8 . .
C6 C5 H5 119.9 . .
C6 C5 C4 120.3(2) . .
C4 C5 H5 119.9 . .
C7 C12 H12 119.7 . .
C11 C12 C7 120.6(2) . .
C11 C12 H12 119.7 . .
C8 C9 H9 119.9 . .
C8 C9 C10 120.3(2) . .
C10 C9 H9 119.9 . .
C2 C3 H3 119.9 . .
C4 C3 C2 120.2(2) . .
C4 C3 H3 119.9 . .
C50 C51 H51 119.9 . .
C52 C51 C50 120.3(2) . .
C52 C51 H51 119.9 . .
C36 C35 H35 119.8 . .
C36 C35 C34 120.4(2) . .
C34 C35 H35 119.8 . .
C30 C29 H29 120.0 . .
C30 C29 C28 120.0(2) . .
C28 C29 H29 120.0 . .
C26 C27 H27 120.0 . .
C28 C27 C26 119.9(2) . .
C28 C27 H27 120.0 . .
C35 C34 H34 120.2 . .
C33 C34 C35 119.6(2) . .
C33 C34 H34 120.2 . .
C19 C24 H24 119.7 . .
C23 C24 C19 120.7(2) . .
C23 C24 H24 119.7 . .
C18 C17 H17 119.9 . .
C16 C17 C18 120.3(2) . .
C16 C17 H17 119.9 . .
C7 C8 H8 119.4 . .
C9 C8 C7 121.2(2) . .
C9 C8 H8 119.4 . .
C37 C42 H42 119.6 . .
C41 C42 C37 120.7(2) . .
C41 C42 H42 119.6 . .
C20 C21 H21 120.0 . .
C22 C21 C20 120.0(2) . .
C22 C21 H21 120.0 . .
C44 C45 H45 120.0 . .
C46 C45 C44 120.1(2) . .
C46 C45 H45 120.0 . .
C9 C10 H10 120.4 . .
C11 C10 C9 119.2(2) . .
C11 C10 H10 120.4 . .
C39 C40 H40 120.1 . .
C41 C40 H40 120.1 . .
C41 C40 C39 119.8(2) . .
C5 C4 H4 120.3 . .
C3 C4 C5 119.5(2) . .
C3 C4 H4 120.3 . .
C21 C22 H22 120.0 . .
C21 C22 C23 119.9(2) . .
C23 C22 H22 120.0 . .
C38 C39 H39 119.8 . .
C40 C39 C38 120.3(2) . .
C40 C39 H39 119.8 . .
C42 C41 H41 119.9 . .
C40 C41 C42 120.3(2) . .
C40 C41 H41 119.9 . .
C32 C33 H33 119.9 . .
C34 C33 C32 120.2(2) . .
C34 C33 H33 119.9 . .
C12 C11 H11 119.6 . .
C10 C11 C12 120.8(2) . .
C10 C11 H11 119.6 . .
C29 C28 H28 120.0 . .
C27 C28 C29 120.0(2) . .
C27 C28 H28 120.0 . .
C48 C47 H47 120.0 . .
C46 C47 C48 119.9(2) . .
C46 C47 H47 120.0 . .
C14 C15 H15 119.7 . .
C16 C15 C14 120.6(2) . .
C16 C15 H15 119.7 . .
C24 C23 H23 119.9 . .
C22 C23 C24 120.1(2) . .
C22 C23 H23 119.9 . .
C45 C46 H46 120.0 . .
C47 C46 C45 119.9(2) . .
C47 C46 H46 120.0 . .
C17 C16 C15 119.3(2) . .
C17 C16 H16 120.4 . .
C15 C16 H16 120.4 . .
C57 C57 H57A 108.8 2_676 .
C57 C57 H57B 108.8 2_676 .
H57A C57 H57B 107.7 . .
C56 C57 C57 113.8(3) . 2_676
C56 C57 H57A 108.8 . .
C56 C57 H57B 108.8 . .
C57 C56 H56A 108.8 . .
C57 C56 H56B 108.8 . .
C57 C56 C55 113.8(2) . .
H56A C56 H56B 107.7 . .
C55 C56 H56A 108.8 . .
C55 C56 H56B 108.8 . .
C56 C55 H55A 109.5 . .
C56 C55 H55B 109.5 . .
C56 C55 H55C 109.5 . .
H55A C55 H55B 109.5 . .
H55A C55 H55C 109.5 . .
H55B C55 H55C 109.5 . .
H63A C63 H63B 109.5 . .
C64 C63 H63A 111.8 . .
C64 C63 H63B 111.8 . .
C64 C63 C62 99.8(6) . .
C62 C63 H63A 111.8 . .
C62 C63 H63B 111.8 . .
C64 O1 C61 108.0(6) . .
C60 C60 H60A 108.6 2 .
C60 C60 H60B 108.6 2 .
H60A C60 H60B 107.6 . .
C59 C60 C60 114.5(5) . 2
C59 C60 H60A 108.6 . .
C59 C60 H60B 108.6 . .
C63 C64 H64A 110.4 . .
C63 C64 H64B 110.4 . .
O1 C64 C63 106.4(6) . .
O1 C64 H64A 110.4 . .
O1 C64 H64B 110.4 . .
H64A C64 H64B 108.6 . .
O1 C61 H61A 110.2 . .
O1 C61 H61B 110.2 . .
O1 C61 C62 107.5(6) . .
H61A C61 H61B 108.5 . .
C62 C61 H61A 110.2 . .
C62 C61 H61B 110.2 . .
H58A C58 H58B 109.5 . .
H58A C58 H58C 109.5 . .
H58B C58 H58C 109.5 . .
C59 C58 H58A 109.5 . .
C59 C58 H58B 109.5 . .
C59 C58 H58C 109.5 . .
C60 C59 C58 111.9(4) . .
C60 C59 H59A 109.2 . .
C60 C59 H59B 109.2 . .
C58 C59 H59A 109.2 . .
C58 C59 H59B 109.2 . .
H59A C59 H59B 107.9 . .
C63 C62 H62A 110.5 . .
C63 C62 H62B 110.5 . .
C61 C62 C63 106.0(7) . .
C61 C62 H62A 110.5 . .
C61 C62 H62B 110.5 . .
H62A C62 H62B 108.7 . .

loop_
_geom_bond_atom_site_label_1
_geom_bond_atom_site_label_2
_geom_bond_distance
_geom_bond_site_symmetry_2
Pd1 P3 2.3119(6) .
Pd1 P2 2.3156(6) .
Pd1 P1 2.3084(6) .
P3 C37 1.836(2) .
P3 C49 1.846(2) .
P3 C43 1.831(2) .
P2 C25 1.839(2) .
P2 C31 1.834(2) .
P2 C19 1.841(2) .
P1 C13 1.843(2) .
P1 C1 1.844(2) .
P1 C7 1.843(2) .
C25 C26 1.389(3) .
C25 C30 1.397(3) .
C37 C38 1.396(3) .
C37 C42 1.398(3) .
C49 C50 1.398(3) .
C49 C54 1.391(3) .
C26 H26 0.9300 .
C26 C27 1.387(3) .
C31 C32 1.388(3) .
C31 C36 1.401(3) .
C19 C20 1.389(3) .
C19 C24 1.388(3) .
C13 C18 1.396(3) .
C13 C14 1.387(3) .
C1 C2 1.386(3) .
C1 C6 1.395(3) .
C38 H38 0.9300 .
C38 C39 1.386(3) .
C50 H50 0.9300 .
C50 C51 1.389(3) .
C18 H18 0.9300 .
C18 C17 1.381(3) .
C32 H32 0.9300 .
C32 C33 1.389(3) .
C2 H2 0.9300 .
C2 C3 1.390(3) .
C54 H54 0.9300 .
C54 C53 1.392(3) .
C30 H30 0.9300 .
C30 C29 1.384(3) .
C6 H6 0.9300 .
C6 C5 1.380(3) .
C36 H36 0.9300 .
C36 C35 1.383(3) .
C48 H48 0.9300 .
C48 C43 1.391(3) .
C48 C47 1.387(3) .
C7 C12 1.392(3) .
C7 C8 1.396(3) .
C43 C44 1.392(3) .
C53 H53 0.9300 .
C53 C52 1.383(3) .
C20 H20 0.9300 .
C20 C21 1.392(3) .
C14 H14 0.9300 .
C14 C15 1.388(3) .
C52 H52 0.9300 .
C52 C51 1.380(3) .
C44 H44 0.9300 .
C44 C45 1.390(3) .
C5 H5 0.9300 .
C5 C4 1.386(3) .
C12 H12 0.9300 .
C12 C11 1.387(3) .
C9 H9 0.9300 .
C9 C8 1.381(3) .
C9 C10 1.382(3) .
C3 H3 0.9300 .
C3 C4 1.382(3) .
C51 H51 0.9300 .
C35 H35 0.9300 .
C35 C34 1.384(3) .
C29 H29 0.9300 .
C29 C28 1.386(3) .
C27 H27 0.9300 .
C27 C28 1.381(3) .
C34 H34 0.9300 .
C34 C33 1.378(3) .
C24 H24 0.9300 .
C24 C23 1.386(3) .
C17 H17 0.9300 .
C17 C16 1.380(3) .
C8 H8 0.9300 .
C42 H42 0.9300 .
C42 C41 1.386(3) .
C21 H21 0.9300 .
C21 C22 1.373(3) .
C45 H45 0.9300 .
C45 C46 1.385(4) .
C10 H10 0.9300 .
C10 C11 1.378(4) .
C40 H40 0.9300 .
C40 C39 1.382(4) .
C40 C41 1.380(3) .
C4 H4 0.9300 .
C22 H22 0.9300 .
C22 C23 1.383(3) .
C39 H39 0.9300 .
C41 H41 0.9300 .
C33 H33 0.9300 .
C11 H11 0.9300 .
C28 H28 0.9300 .
C47 H47 0.9300 .
C47 C46 1.381(4) .
C15 H15 0.9300 .
C15 C16 1.383(4) .
C23 H23 0.9300 .
C46 H46 0.9300 .
C16 H16 0.9300 .
C57 C57 1.510(5) 2_676
C57 H57A 0.9700 .
C57 H57B 0.9700 .
C57 C56 1.508(4) .
C56 H56A 0.9700 .
C56 H56B 0.9700 .
C56 C55 1.526(4) .
C55 H55A 0.9600 .
C55 H55B 0.9600 .
C55 H55C 0.9600 .
C63 H63A 0.9700 .
C63 H63B 0.9700 .
C63 C64 1.518(10) .
C63 C62 1.530(11) .
O1 C64 1.404(8) .
O1 C61 1.427(8) .
C60 C60 1.513(8) 2
C60 H60A 0.9700 .
C60 H60B 0.9700 .
C60 C59 1.496(7) .
C64 H64A 0.9700 .
C64 H64B 0.9700 .
C61 H61A 0.9700 .
C61 H61B 0.9700 .
C61 C62 1.479(10) .
C58 H58A 0.9600 .
C58 H58B 0.9600 .
C58 H58C 0.9600 .
C58 C59 1.562(7) .
C59 H59A 0.9700 .
C59 H59B 0.9700 .
C62 H62A 0.9700 .
C62 H62B 0.9700 .

loop_
_geom_torsion_atom_site_label_1
_geom_torsion_atom_site_label_2
_geom_torsion_atom_site_label_3
_geom_torsion_atom_site_label_4
_geom_torsion
_geom_torsion_site_symmetry_1
Pd1 P3 C37 C38 -23.4(2) .
Pd1 P3 C37 C42 153.85(18) .
Pd1 P3 C49 C50 -50.29(19) .
Pd1 P3 C49 C54 126.74(16) .
Pd1 P3 C43 C48 -33.29(18) .
Pd1 P3 C43 C44 149.20(16) .
Pd1 P2 C25 C26 -21.8(2) .
Pd1 P2 C25 C30 157.04(17) .
Pd1 P2 C31 C32 104.27(17) .
Pd1 P2 C31 C36 -69.88(18) .
Pd1 P2 C19 C20 -27.2(2) .
Pd1 P2 C19 C24 154.25(19) .
Pd1 P1 C13 C18 -37.42(18) .
Pd1 P1 C13 C14 140.28(19) .
Pd1 P1 C1 C2 -18.0(2) .
Pd1 P1 C1 C6 160.81(15) .
Pd1 P1 C7 C12 126.93(18) .
Pd1 P1 C7 C8 -49.4(2) .
P3 C37 C38 C39 175.63(18) .
P3 C37 C42 C41 -175.92(18) .
P3 C49 C50 C51 178.25(17) .
P3 C49 C54 C53 -178.11(16) .
P3 C43 C44 C45 176.93(17) .
P2 C25 C26 C27 179.76(18) .
P2 C25 C30 C29 -179.56(18) .
P2 C31 C32 C33 -174.78(17) .
P2 C31 C36 C35 175.90(17) .
P2 C19 C20 C21 -177.99(19) .
P2 C19 C24 C23 178.6(2) .
P1 C13 C18 C17 177.47(17) .
P1 C13 C14 C15 -178.13(19) .
P1 C1 C2 C3 179.09(18) .
P1 C1 C6 C5 -179.38(18) .
P1 C7 C12 C11 -177.23(19) .
P1 C7 C8 C9 177.73(19) .
C25 P2 C31 C32 -131.46(18) .
C25 P2 C31 C36 54.39(19) .
C25 P2 C19 C20 -151.80(19) .
C25 P2 C19 C24 29.6(2) .
C25 C26 C27 C28 -0.3(4) .
C25 C30 C29 C28 0.0(4) .
C37 P3 C49 C50 72.93(18) .
C37 P3 C49 C54 -110.05(19) .
C37 P3 C43 C48 -155.26(16) .
C37 P3 C43 C44 27.2(2) .
C37 C38 C39 C40 0.7(4) .
C37 C42 C41 C40 0.2(4) .
C49 P3 C37 C38 -153.84(18) .
C49 P3 C37 C42 23.4(2) .
C49 P3 C43 C48 100.40(17) .
C49 P3 C43 C44 -77.1(2) .
C49 C50 C51 C52 -0.5(3) .
C49 C54 C53 C52 0.6(3) .
C26 C25 C30 C29 -0.8(3) .
C26 C27 C28 C29 -0.5(4) .
C31 P2 C25 C26 -150.43(18) .
C31 P2 C25 C30 28.4(2) .
C31 P2 C19 C20 103.80(19) .
C31 P2 C19 C24 -74.8(2) .
C31 C32 C33 C34 -0.6(3) .
C31 C36 C35 C34 -1.4(3) .
C19 P2 C25 C26 105.61(18) .
C19 P2 C25 C30 -75.6(2) .
C19 P2 C31 C32 -25.2(2) .
C19 P2 C31 C36 160.62(17) .
C19 C20 C21 C22 -0.8(4) .
C19 C24 C23 C22 -0.7(4) .
C13 P1 C1 C2 -136.04(18) .
C13 P1 C1 C6 42.8(2) .
C13 P1 C7 C12 -116.5(2) .
C13 P1 C7 C8 67.23(19) .
C13 C18 C17 C16 0.9(4) .
C13 C14 C15 C16 0.8(4) .
C1 P1 C13 C18 92.35(18) .
C1 P1 C13 C14 -90.0(2) .
C1 P1 C7 C12 -12.3(2) .
C1 P1 C7 C8 171.39(18) .
C1 C2 C3 C4 0.1(4) .
C1 C6 C5 C4 0.5(4) .
C38 C37 C42 C41 1.3(3) .
C50 C49 C54 C53 -1.1(3) .
C18 C13 C14 C15 -0.5(4) .
C18 C17 C16 C15 -0.6(4) .
C32 C31 C36 C35 1.5(3) .
C2 C1 C6 C5 -0.6(3) .
C2 C3 C4 C5 -0.2(4) .
C54 C49 C50 C51 1.1(3) .
C54 C53 C52 C51 0.0(3) .
C30 C25 C26 C27 0.9(3) .
C30 C29 C28 C27 0.6(4) .
C6 C1 C2 C3 0.3(3) .
C6 C5 C4 C3 -0.1(4) .
C36 C31 C32 C33 -0.5(3) .
C36 C35 C34 C33 0.2(3) .
C48 C43 C44 C45 -0.5(3) .
C48 C47 C46 C45 -0.3(3) .
C7 P1 C13 C18 -163.29(17) .
C7 P1 C13 C14 14.4(2) .
C7 P1 C1 C2 119.25(18) .
C7 P1 C1 C6 -61.9(2) .
C7 C12 C11 C10 0.1(4) .
C43 P3 C37 C38 102.12(19) .
C43 P3 C37 C42 -80.7(2) .
C43 P3 C49 C50 179.48(17) .
C43 P3 C49 C54 -3.5(2) .
C43 C48 C47 C46 -1.1(3) .
C43 C44 C45 C46 -0.9(3) .
C53 C52 C51 C50 0.0(3) .
C20 C19 C24 C23 0.1(4) .
C20 C21 C22 C23 0.3(4) .
C14 C13 C18 C17 -0.4(3) .
C14 C15 C16 C17 -0.3(4) .
C44 C45 C46 C47 1.3(3) .
C12 C7 C8 C9 1.2(4) .
C9 C10 C11 C12 0.5(4) .
C35 C34 C33 C32 0.8(3) .
C24 C19 C20 C21 0.7(4) .
C8 C7 C12 C11 -1.0(4) .
C8 C9 C10 C11 -0.3(4) .
C42 C37 C38 C39 -1.7(3) .
C21 C22 C23 C24 0.5(4) .
C10 C9 C8 C7 -0.6(4) .
C39 C40 C41 C42 -1.2(4) .
C41 C40 C39 C38 0.8(4) .
C47 C48 C43 P3 -176.12(17) .
C47 C48 C43 C44 1.6(3) .
C57 C57 C56 C55 -177.1(3) 2_676
O1 C61 C62 C63 -8.7(11) .
C60 C60 C59 C58 177.8(6) 2
C64 C63 C62 C61 25.8(11) .
C64 O1 C61 C62 -14.1(9) .
C61 O1 C64 C63 31.7(9) .
C62 C63 C64 O1 -35.0(10) .

loop_
_exptl_oxdiff_crystal_face_indexfrac_h
_exptl_oxdiff_crystal_face_indexfrac_k
_exptl_oxdiff_crystal_face_indexfrac_l
_exptl_oxdiff_crystal_face_x
_exptl_oxdiff_crystal_face_y
_exptl_oxdiff_crystal_face_z
-0.0000 0.0000 1.0000 0.0009 0.0411 0.0338
5.0000 0.0000 -4.0000 0.0324 0.0817 -0.2719
-1.0000 -0.0000 1.0000 -0.0063 -0.0081 0.0611
-1.0000 -0.0000 0.0000 -0.0072 -0.0492 0.0274
-4.0000 -0.0000 5.0000 -0.0242 0.0087 0.2783
-0.0000 1.0000 0.0000 -0.0506 0.0123 -0.0061
0.0000 -1.0000 -0.0000 0.0506 -0.0123 0.0061
4.0000 1.0000 -5.0000 -0.0264 0.0036 -0.2844
2.0000 -4.0000 5.0000 0.2216 0.2551 0.1383
5.0000 3.0000 -2.0000 -0.1175 0.2007 -0.2226
-0.0000 4.0000 5.0000 -0.1976 0.2546 0.1445
5.0000 2.0000 -5.0000 -0.0697 0.0651 -0.3178
19.0000 2.0000 -7.0000 0.0298 0.6722 -0.7685
